data_7231840
loop_
_publ_author_name
'Lovitt, June I.'
'Hawes, Chris S.'
'Gunnlaugsson, Thorfinnur'

_publ_section_title
;
 Crystallographic studies of 2-picolyl substituted naphthalene diimide and
 bis-phthalimide ligands and their supramolecular coordination chemistry
;
_journal_issue 2
_journal_name_full CrystEngComm
_journal_page_first 207
_journal_paper_doi 10.1039/C8CE01756E
_journal_volume 21
_journal_year 2019
_chemical_formula_moiety '0.5(C52 H32 Cl4 N8 O8 Zn2), C2 H3 N'
_chemical_formula_sum 'C28 H19 Cl2 N5 O4 Zn'
_chemical_formula_weight 625.75
_space_group_crystal_system orthorhombic
_space_group_IT_number 52
_space_group_name_Hall '-P 2a 2bc'
_space_group_name_H-M_alt 'P n n a'
_symmetry_space_group_name_Hall '-P 2a 2bc'
_symmetry_space_group_name_H-M 'P n n a'
_atom_sites_solution_hydrogens geom
_audit_creation_date 2018-06-04
_audit_creation_method
;
Olex2 1.2
(compiled 2018.05.29 svn.r3508 for OlexSys, GUI svn.r5506)
;
_audit_update_record
;
2018-10-12 deposited with the CCDC.
2018-11-20 downloaded from the CCDC.
;
_cell_angle_alpha 90
_cell_angle_beta 90
_cell_angle_gamma 90
_cell_formula_units_Z 4
_cell_length_a 10.8226(4)
_cell_length_b 23.0562(8)
_cell_length_c 10.5332(3)
_cell_measurement_reflns_used 7375
_cell_measurement_temperature 100(2)
_cell_measurement_theta_max 26.883
_cell_measurement_theta_min 2.699
_cell_volume 2628.33(15)
_computing_cell_refinement 'SAINT v8.37A (Bruker, 2015)'
_computing_data_reduction 'SAINT v8.37A (Bruker, 2015)'
_computing_molecular_graphics 'Olex2 (Dolomanov et al., 2009)'
_computing_publication_material 'Olex2 (Dolomanov et al., 2009)'
_computing_structure_refinement 'ShelXL (Sheldrick, 2015)'
_computing_structure_solution 'ShelXT (Sheldrick, 2015)'
_diffrn_ambient_temperature 100.01
_diffrn_detector_area_resol_mean 7.9
_diffrn_detector_type 'CCD area detector'
_diffrn_measured_fraction_theta_full 0.998
_diffrn_measured_fraction_theta_max 0.998
_diffrn_measurement_device 'three-circle diffractometer'
_diffrn_measurement_device_type 'Bruker SMART APEX2 area detector'
_diffrn_measurement_method '\w and \f scans'
_diffrn_radiation_type MoK\a
_diffrn_radiation_wavelength 0.71073
_diffrn_reflns_av_R_equivalents 0.0340
_diffrn_reflns_av_unetI/netI 0.0196
_diffrn_reflns_Laue_measured_fraction_full 0.998
_diffrn_reflns_Laue_measured_fraction_max 0.998
_diffrn_reflns_limit_h_max 13
_diffrn_reflns_limit_h_min -13
_diffrn_reflns_limit_k_max 29
_diffrn_reflns_limit_k_min -26
_diffrn_reflns_limit_l_max 13
_diffrn_reflns_limit_l_min -13
_diffrn_reflns_number 23530
_diffrn_reflns_point_group_measured_fraction_full 0.998
_diffrn_reflns_point_group_measured_fraction_max 0.998
_diffrn_reflns_theta_full 25.242
_diffrn_reflns_theta_max 27.096
_diffrn_reflns_theta_min 1.766
_exptl_absorpt_coefficient_mu 1.184
_exptl_absorpt_correction_T_max 0.7455
_exptl_absorpt_correction_T_min 0.6529
_exptl_absorpt_correction_type multi-scan
_exptl_absorpt_process_details
'SADABS-2016/2 (Bruker,2016/2) was used for absorption correction. wR2(int) was 0.0479 before and 0.0416 after correction. The Ratio of minimum to maximum transmission is 0.8758. The \l/2 correction factor is 0.00150.'
_exptl_crystal_colour colourless
_exptl_crystal_colour_primary colourless
_exptl_crystal_density_diffrn 1.581
_exptl_crystal_description block
_exptl_crystal_F_000 1272
_exptl_crystal_size_max 0.24
_exptl_crystal_size_mid 0.09
_exptl_crystal_size_min 0.08
_refine_diff_density_max 0.345
_refine_diff_density_min -0.409
_refine_diff_density_rms 0.064
_refine_ls_extinction_method none
_refine_ls_goodness_of_fit_ref 1.198
_refine_ls_hydrogen_treatment constr
_refine_ls_matrix_type full
_refine_ls_number_parameters 196
_refine_ls_number_reflns 2901
_refine_ls_number_restraints 0
_refine_ls_restrained_S_all 1.198
_refine_ls_R_factor_all 0.0425
_refine_ls_R_factor_gt 0.0351
_refine_ls_shift/su_max 0.000
_refine_ls_shift/su_mean 0.000
_refine_ls_structure_factor_coef Fsqd
_refine_ls_weighting_details 'w=1/[\s^2^(Fo^2^)+(0.0122P)^2^+5.0542P] where P=(Fo^2^+2Fc^2^)/3'
_refine_ls_weighting_scheme calc
_refine_ls_wR_factor_gt 0.0772
_refine_ls_wR_factor_ref 0.0794
_reflns_Friedel_coverage 0.000
_reflns_number_gt 2542
_reflns_number_total 2901
_reflns_threshold_expression 'I > 2\s(I)'
_cod_data_source_file c8ce01756e2.cif
_cod_data_source_block 2
_cod_depositor_comments 'Adding full bibliography for 7231836--7231841.cif.'
_cod_database_code 7231840
_shelx_shelxl_version_number 2017/1
_shelx_space_group_comment
;
The symmetry employed for this shelxl refinement is uniquely defined
by the following loop, which should always be used as a source of
symmetry information in preference to the above space-group names.
They are only intended as comments.
;
_shelx_estimated_absorpt_t_max 0.911
_shelx_estimated_absorpt_t_min 0.764
_olex2_refinement_description
;
1. Fixed Uiso
 At 1.2 times of:
  All C(H) groups, All C(H,H) groups
 At 1.5 times of:
  All C(H,H,H) groups
2. Others
 Fixed Sof: N3(0.5) C14(0.5) C15(0.5) H15A(0.5) H15B(0.5) H15C(0.5)
3.a Secondary CH2 refined with riding coordinates:
 C6(H6A,H6B)
3.b Aromatic/amide H refined with riding coordinates:
 C1(H1), C10(H10), C11(H11), C4(H4), C2(H2), C3(H3)
3.c Idealised Me refined as rotating group:
 C15(H15A,H15B,H15C)
;
_olex2_submission_special_instructions 'No special instructions were received'

loop_
_space_group_symop_operation_xyz
'x, y, z'
'-x+1/2, -y, z'
'-x+1/2, y+1/2, -z+1/2'
'x, -y+1/2, -z+1/2'
'-x, -y, -z'
'x-1/2, y, -z'
'x-1/2, -y-1/2, z-1/2'
'-x, y-1/2, z-1/2'

loop_
_atom_site_label
_atom_site_type_symbol
_atom_site_fract_x
_atom_site_fract_y
_atom_site_fract_z
_atom_site_U_iso_or_equiv
_atom_site_adp_type
_atom_site_occupancy
_atom_site_site_symmetry_order
_atom_site_calc_flag
_atom_site_refinement_flags_posn
_atom_site_refinement_flags_adp
_atom_site_refinement_flags_occupancy
_atom_site_disorder_assembly
_atom_site_disorder_group
Zn1 Zn 0.22314(4) 0.750000 0.250000 0.01694(10) Uani 1 2 d S T P . .
Cl1 Cl 0.11824(6) 0.68509(3) 0.13658(6) 0.02554(15) Uani 1 1 d . . . . .
O2 O 0.69061(17) 0.67931(7) 0.17677(17) 0.0235(4) Uani 1 1 d . . . . .
O1 O 0.37674(18) 0.54844(8) 0.1698(2) 0.0318(5) Uani 1 1 d . . . . .
N1 N 0.33877(19) 0.70648(8) 0.3729(2) 0.0169(4) Uani 1 1 d . . . . .
N2 N 0.53403(19) 0.61369(9) 0.16937(19) 0.0183(4) Uani 1 1 d . . . . .
C12 C 0.9210(2) 0.49033(10) 0.1499(2) 0.0187(5) Uani 1 1 d . . . . .
C13 C 0.7940(2) 0.47712(10) 0.1471(2) 0.0162(5) Uani 1 1 d . . . . .
C9 C 0.7490(2) 0.58092(10) 0.1489(2) 0.0176(5) Uani 1 1 d . . . . .
C1 C 0.3207(2) 0.71750(10) 0.4976(2) 0.0208(5) Uani 1 1 d . . . . .
H1 H 0.257396 0.743905 0.521197 0.025 Uiso 1 1 calc R . . . .
C8 C 0.6587(2) 0.62899(10) 0.1640(2) 0.0176(5) Uani 1 1 d . . . . .
C5 C 0.4280(2) 0.66932(10) 0.3380(2) 0.0190(5) Uani 1 1 d . . . . .
C10 C 0.8734(2) 0.59252(11) 0.1454(2) 0.0214(5) Uani 1 1 d . . . . .
H10 H 0.900943 0.631609 0.142206 0.026 Uiso 1 1 calc R . . . .
C6 C 0.4451(2) 0.66017(11) 0.1969(2) 0.0200(5) Uani 1 1 d . . . . .
H6A H 0.364410 0.650308 0.158228 0.024 Uiso 1 1 calc R . . . .
H6B H 0.474403 0.696726 0.157891 0.024 Uiso 1 1 calc R . . . .
C11 C 0.9602(2) 0.54741(11) 0.1464(3) 0.0228(5) Uani 1 1 d . . . . .
H11 H 1.045997 0.556040 0.144748 0.027 Uiso 1 1 calc R . . . .
C7 C 0.4867(2) 0.55701(11) 0.1622(2) 0.0208(5) Uani 1 1 d . . . . .
C4 C 0.5008(3) 0.64191(12) 0.4286(3) 0.0264(6) Uani 1 1 d . . . . .
H4 H 0.563233 0.615379 0.403092 0.032 Uiso 1 1 calc R . . . .
C2 C 0.3901(3) 0.69215(12) 0.5914(3) 0.0259(6) Uani 1 1 d . . . . .
H2 H 0.375290 0.700943 0.678239 0.031 Uiso 1 1 calc R . . . .
C3 C 0.4820(3) 0.65350(12) 0.5570(3) 0.0287(6) Uani 1 1 d . . . . .
H3 H 0.531387 0.635171 0.619800 0.034 Uiso 1 1 calc R . . . .
N3 N 0.6082(7) 0.5057(3) 0.4589(7) 0.065(2) Uani 0.5 1 d . . . A -1
C14 C 0.6905(7) 0.4914(3) 0.5174(7) 0.0443(16) Uani 0.5 1 d . . . A -1
C15 C 0.7949(6) 0.4707(4) 0.5917(7) 0.053(2) Uani 0.5 1 d . . . A -1
H15A H 0.872036 0.480790 0.548248 0.080 Uiso 0.5 1 calc GR . . A -1
H15B H 0.789502 0.428488 0.601026 0.080 Uiso 0.5 1 calc GR . . A -1
H15C H 0.793446 0.488904 0.675714 0.080 Uiso 0.5 1 calc GR . . A -1

loop_
_atom_site_aniso_label
_atom_site_aniso_U_11
_atom_site_aniso_U_22
_atom_site_aniso_U_33
_atom_site_aniso_U_23
_atom_site_aniso_U_13
_atom_site_aniso_U_12
Zn1 0.01461(19) 0.01784(19) 0.01838(19) -0.00212(16) 0.000 0.000
Cl1 0.0226(3) 0.0302(3) 0.0238(3) -0.0062(3) 0.0019(3) -0.0101(3)
O2 0.0299(10) 0.0149(8) 0.0257(9) -0.0001(7) -0.0019(8) 0.0022(7)
O1 0.0186(9) 0.0277(10) 0.0492(13) 0.0025(9) 0.0034(9) 0.0027(8)
N1 0.0168(10) 0.0134(9) 0.0205(10) -0.0013(8) 0.0018(8) -0.0015(8)
N2 0.0196(10) 0.0181(10) 0.0173(10) -0.0004(8) 0.0015(8) 0.0058(8)
C12 0.0183(12) 0.0175(12) 0.0203(12) -0.0008(10) 0.0002(10) 0.0017(9)
C13 0.0183(12) 0.0163(11) 0.0140(11) -0.0008(9) -0.0003(9) 0.0007(10)
C9 0.0215(12) 0.0154(11) 0.0161(11) 0.0001(9) 0.0001(10) 0.0018(9)
C1 0.0228(13) 0.0177(12) 0.0220(12) -0.0025(10) 0.0034(11) 0.0008(10)
C8 0.0224(12) 0.0172(11) 0.0133(11) 0.0004(9) 0.0002(9) 0.0029(10)
C5 0.0200(12) 0.0163(11) 0.0205(12) -0.0017(9) 0.0002(10) 0.0011(10)
C10 0.0234(13) 0.0159(11) 0.0250(13) -0.0023(10) 0.0019(11) -0.0036(10)
C6 0.0238(13) 0.0191(12) 0.0170(12) 0.0008(10) -0.0012(10) 0.0079(10)
C11 0.0173(12) 0.0202(12) 0.0309(14) -0.0010(11) 0.0017(11) -0.0033(10)
C7 0.0194(12) 0.0211(12) 0.0219(12) 0.0006(10) 0.0001(10) 0.0025(10)
C4 0.0284(14) 0.0288(14) 0.0221(13) 0.0001(11) -0.0005(11) 0.0107(12)
C2 0.0306(14) 0.0276(13) 0.0195(12) -0.0034(11) -0.0004(11) 0.0014(12)
C3 0.0344(16) 0.0318(15) 0.0200(13) 0.0025(11) -0.0041(12) 0.0069(13)
N3 0.080(5) 0.050(4) 0.066(5) 0.009(4) -0.026(4) 0.012(4)
C14 0.052(4) 0.039(4) 0.042(4) -0.008(3) -0.003(3) -0.004(3)
C15 0.034(4) 0.081(6) 0.045(4) 0.000(4) 0.002(3) 0.012(4)

loop_
_atom_type_symbol
_atom_type_description
_atom_type_scat_dispersion_real
_atom_type_scat_dispersion_imag
_atom_type_scat_source
C C 0.0033 0.0016 'International Tables Vol C Tables 4.2.6.8 and 6.1.1.4'
H H 0.0000 0.0000 'International Tables Vol C Tables 4.2.6.8 and 6.1.1.4'
Cl Cl 0.1484 0.1585 'International Tables Vol C Tables 4.2.6.8 and 6.1.1.4'
N N 0.0061 0.0033 'International Tables Vol C Tables 4.2.6.8 and 6.1.1.4'
O O 0.0106 0.0060 'International Tables Vol C Tables 4.2.6.8 and 6.1.1.4'
Zn Zn 0.2839 1.4301 'International Tables Vol C Tables 4.2.6.8 and 6.1.1.4'

loop_
_geom_angle_atom_site_label_1
_geom_angle_atom_site_label_2
_geom_angle_atom_site_label_3
_geom_angle
_geom_angle_site_symmetry_1
_geom_angle_site_symmetry_3
Cl1 Zn1 Cl1 118.68(4) . 4_565
N1 Zn1 Cl1 108.62(6) . .
N1 Zn1 Cl1 108.62(6) 4_565 4_565
N1 Zn1 Cl1 107.46(6) . 4_565
N1 Zn1 Cl1 107.46(6) 4_565 .
N1 Zn1 N1 105.22(11) 4_565 .
C1 N1 Zn1 115.52(16) . .
C5 N1 Zn1 125.16(17) . .
C5 N1 C1 119.3(2) . .
C8 N2 C6 117.2(2) . .
C8 N2 C7 125.8(2) . .
C7 N2 C6 116.7(2) . .
C13 C12 C7 120.0(2) . 2_665
C11 C12 C13 120.3(2) . .
C11 C12 C7 119.7(2) . 2_665
C12 C13 C13 119.5(3) . 2_665
C12 C13 C9 121.6(2) . 2_665
C9 C13 C13 118.8(3) 2_665 2_665
C13 C9 C8 119.3(2) 2_665 .
C10 C9 C13 120.4(2) . 2_665
C10 C9 C8 120.2(2) . .
N1 C1 H1 118.6 . .
N1 C1 C2 122.8(2) . .
C2 C1 H1 118.6 . .
O2 C8 N2 120.7(2) . .
O2 C8 C9 122.4(2) . .
N2 C8 C9 116.9(2) . .
N1 C5 C6 116.5(2) . .
N1 C5 C4 120.7(2) . .
C4 C5 C6 122.8(2) . .
C9 C10 H10 119.6 . .
C9 C10 C11 120.8(2) . .
C11 C10 H10 119.6 . .
N2 C6 C5 112.1(2) . .
N2 C6 H6A 109.2 . .
N2 C6 H6B 109.2 . .
C5 C6 H6A 109.2 . .
C5 C6 H6B 109.2 . .
H6A C6 H6B 107.9 . .
C12 C11 C10 120.0(2) . .
C12 C11 H11 120.0 . .
C10 C11 H11 120.0 . .
O1 C7 N2 120.5(2) . .
O1 C7 C12 123.2(2) . 2_665
N2 C7 C12 116.3(2) . 2_665
C5 C4 H4 120.1 . .
C5 C4 C3 119.7(2) . .
C3 C4 H4 120.1 . .
C1 C2 H2 120.7 . .
C1 C2 C3 118.6(2) . .
C3 C2 H2 120.7 . .
C4 C3 H3 120.6 . .
C2 C3 C4 118.9(3) . .
C2 C3 H3 120.6 . .
N3 C14 C15 177.9(8) . .
C14 C15 H15A 109.5 . .
C14 C15 H15B 109.5 . .
C14 C15 H15C 109.5 . .
H15A C15 H15B 109.5 . .
H15A C15 H15C 109.5 . .
H15B C15 H15C 109.5 . .

loop_
_geom_bond_atom_site_label_1
_geom_bond_atom_site_label_2
_geom_bond_distance
_geom_bond_site_symmetry_2
Zn1 Cl1 2.2261(6) .
Zn1 Cl1 2.2261(6) 4_565
Zn1 N1 2.061(2) 4_565
Zn1 N1 2.061(2) .
O2 C8 1.218(3) .
O1 C7 1.209(3) .
N1 C1 1.352(3) .
N1 C5 1.342(3) .
N2 C8 1.395(3) .
N2 C6 1.470(3) .
N2 C7 1.405(3) .
C12 C13 1.408(3) .
C12 C11 1.383(3) .
C12 C7 1.485(3) 2_665
C13 C13 1.421(5) 2_665
C13 C9 1.417(3) 2_665
C9 C8 1.487(3) .
C9 C10 1.373(4) .
C1 H1 0.9500 .
C1 C2 1.372(4) .
C5 C6 1.512(3) .
C5 C4 1.390(4) .
C10 H10 0.9500 .
C10 C11 1.402(4) .
C6 H6A 0.9900 .
C6 H6B 0.9900 .
C11 H11 0.9500 .
C4 H4 0.9500 .
C4 C3 1.393(4) .
C2 H2 0.9500 .
C2 C3 1.384(4) .
C3 H3 0.9500 .
N3 C14 1.132(9) .
C14 C15 1.455(10) .
C15 H15A 0.9800 .
C15 H15B 0.9800 .
C15 H15C 0.9800 .
